data_8102545
loop_
_publ_author_name
'Brahim Boualy'
'Larbi El Firdoussi'
'Mustapha Ait Ali'
'Abdallah Karim'
'Anke Spannenberg'

_publ_section_title
;
 Crystal structure of
 (2S,4S,7S)-7,7-dichloro-4-(1-chloro-1-methyl-ethyl)-1-(2,2,2-trichloroethyl)-bicyclo[4.1.0]heptane,
 C12H16Cl6
;
_journal_issue 4
_journal_name_full 'Zeitschrift f\"ur Kristallographie - New Crystal Structures'
_journal_page_first 631
_journal_volume 224
_journal_year 2009
_chemical_formula_sum 'C12 H16 Cl6'
_chemical_formula_weight 372.95
_chemical_name_systematic
; 
(2S,4S,7S)-7,7-Dichloro-4-(1-chloro-1-methyl-ethyl)
-1-(2,2,2-trichloro-ethyl)bicyclo[4.1.0]heptane 
;
_space_group_IT_number 19
_symmetry_cell_setting orthorhombic
_symmetry_space_group_name_Hall 'P 2ac 2ab'
_symmetry_space_group_name_H-M 'P 21 21 21'
_atom_sites_solution_hydrogens geom
_atom_sites_solution_primary direct
_atom_sites_solution_secondary difmap
_audit_creation_method SHELXL-97
_cell_angle_alpha 90.00
_cell_angle_beta 90.00
_cell_angle_gamma 90.00
_cell_formula_units_Z 4
_cell_length_a 6.0742(3)
_cell_length_b 9.7189(6)
_cell_length_c 26.7002(11)
_cell_measurement_reflns_used 7990
_cell_measurement_temperature 200(2)
_cell_measurement_theta_max 27.27
_cell_measurement_theta_min 1.53
_cell_volume 1576.23(14)
_computing_data_collection STOE-X-AREA
_computing_molecular_graphics XP
_computing_structure_refinement 'SHELXL-97 (Sheldrick, 1997)'
_computing_structure_solution 'SHELXS-97 (Sheldrick, 1990)'
_diffrn_ambient_temperature 200(2)
_diffrn_measured_fraction_theta_full 1.000
_diffrn_measured_fraction_theta_max 1.000
_diffrn_measurement_device_type 'STOE IPDS II'
_diffrn_radiation_monochromator graphite
_diffrn_radiation_source 'fine-focus sealed tube'
_diffrn_radiation_type MoK\a
_diffrn_radiation_wavelength 0.71073
_diffrn_reflns_av_R_equivalents 0.0324
_diffrn_reflns_av_sigmaI/netI 0.0187
_diffrn_reflns_limit_h_max 7
_diffrn_reflns_limit_h_min -7
_diffrn_reflns_limit_k_max 12
_diffrn_reflns_limit_k_min -12
_diffrn_reflns_limit_l_max 33
_diffrn_reflns_limit_l_min -33
_diffrn_reflns_number 24353
_diffrn_reflns_theta_full 26.68
_diffrn_reflns_theta_max 26.68
_diffrn_reflns_theta_min 1.53
_exptl_absorpt_coefficient_mu 1.070
_exptl_absorpt_correction_T_max 0.8824
_exptl_absorpt_correction_T_min 0.6727
_exptl_absorpt_correction_type numerical
_exptl_crystal_colour colourless
_exptl_crystal_density_diffrn 1.572
_exptl_crystal_density_method 'not measured'
_exptl_crystal_description prism
_exptl_crystal_F_000 760
_exptl_crystal_size_max 0.47
_exptl_crystal_size_mid 0.22
_exptl_crystal_size_min 0.14
_refine_diff_density_max 0.230
_refine_diff_density_min -0.199
_refine_diff_density_rms 0.036
_refine_ls_abs_structure_details 'Flack H D (1983), Acta Cryst. A39, 876-881'
_refine_ls_abs_structure_Flack 0.01(4)
_refine_ls_extinction_method none
_refine_ls_goodness_of_fit_ref 0.967
_refine_ls_hydrogen_treatment constr
_refine_ls_matrix_type full
_refine_ls_number_parameters 163
_refine_ls_number_reflns 3339
_refine_ls_number_restraints 0
_refine_ls_restrained_S_all 0.967
_refine_ls_R_factor_all 0.0205
_refine_ls_R_factor_gt 0.0185
_refine_ls_shift/su_max 0.002
_refine_ls_shift/su_mean 0.000
_refine_ls_structure_factor_coef Fsqd
_refine_ls_weighting_details 'calc w=1/[\s^2^(Fo^2^)+(0.0307P)^2^+0.0000P] where P=(Fo^2^+2Fc^2^)/3'
_refine_ls_weighting_scheme calc
_refine_ls_wR_factor_gt 0.0442
_refine_ls_wR_factor_ref 0.0445
_reflns_number_gt 3116
_reflns_number_total 3339
_reflns_threshold_expression >2sigma(I)
_cod_data_source_file 1267-2758.cff
_cod_data_source_block ks783
_cod_original_cell_volume 1576.22(13)
_cod_original_sg_symbol_H-M P2(1)2(1)2(1)
_cod_database_code 8102545

loop_
_symmetry_equiv_pos_as_xyz
'x, y, z'
'-x+1/2, -y, z+1/2'
'-x, y+1/2, -z+1/2'
'x+1/2, -y+1/2, -z'

loop_
_atom_site_label
_atom_site_type_symbol
_atom_site_fract_x
_atom_site_fract_y
_atom_site_fract_z
_atom_site_U_iso_or_equiv
_atom_site_adp_type
_atom_site_occupancy
_atom_site_symmetry_multiplicity
_atom_site_calc_flag
_atom_site_refinement_flags
_atom_site_disorder_assembly
_atom_site_disorder_group
C1 C 0.2968(2) 0.40966(14) 0.61857(6) 0.0258(3) Uani 1 1 d . . .
C2 C 0.1959(2) 0.28070(14) 0.59801(5) 0.0242(3) Uani 1 1 d . . .
H2 H 0.0343 0.2881 0.5914 0.029 Uiso 1 1 calc R . .
C3 C 0.3157(2) 0.18287(16) 0.56302(5) 0.0271(3) Uani 1 1 d . . .
H3A H 0.4297 0.2344 0.5443 0.033 Uiso 1 1 calc R . .
H3B H 0.2098 0.1450 0.5384 0.033 Uiso 1 1 calc R . .
C4 C 0.4248(2) 0.06415(14) 0.59135(5) 0.0234(3) Uani 1 1 d . . .
H4 H 0.3053 0.0166 0.6104 0.028 Uiso 1 1 calc R . .
C5 C 0.5807(2) 0.12587(15) 0.63020(5) 0.0246(3) Uani 1 1 d . . .
H5A H 0.6839 0.1899 0.6135 0.029 Uiso 1 1 calc R . .
H5B H 0.6683 0.0515 0.6458 0.029 Uiso 1 1 calc R . .
C6 C 0.4528(2) 0.20323(14) 0.67087(5) 0.0231(3) Uani 1 1 d . . .
H6A H 0.3985 0.1349 0.6954 0.028 Uiso 1 1 calc R . .
H6B H 0.5573 0.2642 0.6887 0.028 Uiso 1 1 calc R . .
C7 C 0.2579(2) 0.29006(13) 0.65400(5) 0.0211(3) Uani 1 1 d . . .
C8 C 0.0681(2) 0.29777(14) 0.69066(5) 0.0227(3) Uani 1 1 d . . .
H8A H 0.0039 0.2045 0.6937 0.027 Uiso 1 1 calc R . .
H8B H -0.0465 0.3579 0.6759 0.027 Uiso 1 1 calc R . .
C9 C 0.1181(3) 0.35047(15) 0.74357(6) 0.0270(3) Uani 1 1 d . . .
C10 C 0.5319(3) -0.04536(17) 0.55743(5) 0.0284(3) Uani 1 1 d . . .
C11 C 0.3732(4) -0.1025(2) 0.51888(7) 0.0501(5) Uani 1 1 d . . .
H11A H 0.3094 -0.0266 0.4996 0.075 Uiso 1 1 calc R . .
H11B H 0.2555 -0.1532 0.5359 0.075 Uiso 1 1 calc R . .
H11C H 0.4522 -0.1647 0.4963 0.075 Uiso 1 1 calc R . .
C12 C 0.6343(4) -0.16239(17) 0.58753(7) 0.0453(4) Uani 1 1 d . . .
H12A H 0.7373 -0.1244 0.6122 0.068 Uiso 1 1 calc R . .
H12B H 0.7133 -0.2244 0.5649 0.068 Uiso 1 1 calc R . .
H12C H 0.5180 -0.2135 0.6049 0.068 Uiso 1 1 calc R . .
Cl1 Cl 0.12619(7) 0.55663(4) 0.620604(15) 0.03446(9) Uani 1 1 d . . .
Cl2 Cl 0.56827(6) 0.45794(4) 0.604454(16) 0.03431(9) Uani 1 1 d . . .
Cl3 Cl 0.75787(8) 0.03420(5) 0.522458(16) 0.04404(11) Uani 1 1 d . . .
Cl4 Cl 0.25696(7) 0.22922(4) 0.782427(13) 0.03611(9) Uani 1 1 d . . .
Cl5 Cl -0.13878(7) 0.38643(4) 0.773991(15) 0.03830(10) Uani 1 1 d . . .
Cl6 Cl 0.27725(7) 0.50318(4) 0.741908(14) 0.03655(9) Uani 1 1 d . . .

loop_
_atom_site_aniso_label
_atom_site_aniso_U_11
_atom_site_aniso_U_22
_atom_site_aniso_U_33
_atom_site_aniso_U_23
_atom_site_aniso_U_13
_atom_site_aniso_U_12
C1 0.0244(7) 0.0227(6) 0.0304(7) 0.0024(6) 0.0003(6) 0.0003(5)
C2 0.0230(7) 0.0258(7) 0.0238(7) 0.0015(5) -0.0044(5) -0.0001(6)
C3 0.0291(8) 0.0307(7) 0.0214(7) -0.0020(6) -0.0028(6) 0.0003(6)
C4 0.0243(7) 0.0246(7) 0.0214(6) -0.0014(5) 0.0010(5) -0.0029(6)
C5 0.0240(7) 0.0271(7) 0.0225(7) -0.0024(5) -0.0019(5) 0.0015(6)
C6 0.0238(7) 0.0245(7) 0.0209(7) -0.0014(5) -0.0027(5) 0.0006(6)
C7 0.0218(7) 0.0192(6) 0.0223(6) -0.0019(5) -0.0026(6) -0.0018(5)
C8 0.0214(7) 0.0230(7) 0.0237(7) -0.0007(5) -0.0014(6) -0.0029(5)
C9 0.0273(7) 0.0272(7) 0.0265(7) -0.0039(6) 0.0026(6) -0.0006(6)
C10 0.0325(8) 0.0286(8) 0.0240(7) -0.0025(6) 0.0041(6) -0.0029(6)
C11 0.0476(11) 0.0542(11) 0.0483(10) -0.0296(9) -0.0039(9) -0.0005(10)
C12 0.0724(13) 0.0283(8) 0.0352(8) -0.0004(7) 0.0090(9) 0.0140(9)
Cl1 0.03551(19) 0.02559(17) 0.0423(2) 0.00517(16) 0.00158(17) 0.00662(16)
Cl2 0.02763(18) 0.02915(18) 0.0462(2) 0.00566(16) 0.00683(16) -0.00580(15)
Cl3 0.0436(2) 0.0492(2) 0.0392(2) 0.00018(17) 0.01911(19) -0.0013(2)
Cl4 0.0437(2) 0.0416(2) 0.02299(16) -0.00106(14) -0.00146(17) 0.00928(19)
Cl5 0.0348(2) 0.0410(2) 0.0391(2) -0.00626(17) 0.01273(18) 0.00391(18)
Cl6 0.0395(2) 0.03264(18) 0.0376(2) -0.01072(15) -0.00031(17) -0.01137(16)

loop_
_atom_type_symbol
_atom_type_description
_atom_type_scat_dispersion_real
_atom_type_scat_dispersion_imag
_atom_type_scat_source
C C 0.0033 0.0016 'International Tables Vol C Tables 4.2.6.8 and 6.1.1.4'
H H 0.0000 0.0000 'International Tables Vol C Tables 4.2.6.8 and 6.1.1.4'
Cl Cl 0.1484 0.1585 'International Tables Vol C Tables 4.2.6.8 and 6.1.1.4'

loop_
_geom_angle_atom_site_label_1
_geom_angle_atom_site_label_2
_geom_angle_atom_site_label_3
_geom_angle
_geom_angle_site_symmetry_1
_geom_angle_site_symmetry_3
_geom_angle_publ_flag
C2 C1 C7 61.58(9) . . ?
C2 C1 Cl2 121.93(11) . . ?
C7 C1 Cl2 119.02(10) . . ?
C2 C1 Cl1 116.58(10) . . ?
C7 C1 Cl1 120.61(10) . . ?
Cl2 C1 Cl1 109.99(8) . . ?
C1 C2 C3 123.54(12) . . ?
C1 C2 C7 59.78(9) . . ?
C3 C2 C7 121.03(12) . . ?
C2 C3 C4 112.05(12) . . ?
C5 C4 C3 107.94(11) . . ?
C5 C4 C10 114.09(12) . . ?
C3 C4 C10 114.39(11) . . ?
C4 C5 C6 111.06(12) . . ?
C7 C6 C5 117.18(11) . . ?
C8 C7 C1 118.93(11) . . ?
C8 C7 C6 115.36(11) . . ?
C1 C7 C6 119.22(12) . . ?
C8 C7 C2 116.29(12) . . ?
C1 C7 C2 58.64(9) . . ?
C6 C7 C2 116.33(11) . . ?
C7 C8 C9 117.47(12) . . ?
C8 C9 Cl6 111.40(10) . . ?
C8 C9 Cl4 114.16(10) . . ?
Cl6 C9 Cl4 108.07(8) . . ?
C8 C9 Cl5 108.07(10) . . ?
Cl6 C9 Cl5 108.83(8) . . ?
Cl4 C9 Cl5 106.08(8) . . ?
C11 C10 C12 110.10(16) . . ?
C11 C10 C4 112.54(14) . . ?
C12 C10 C4 112.18(12) . . ?
C11 C10 Cl3 106.57(12) . . ?
C12 C10 Cl3 106.15(12) . . ?
C4 C10 Cl3 108.93(10) . . ?

loop_
_geom_bond_atom_site_label_1
_geom_bond_atom_site_label_2
_geom_bond_distance
_geom_bond_site_symmetry_2
_geom_bond_publ_flag
C1 C2 1.499(2) . ?
C1 C7 1.5171(18) . ?
C1 Cl2 1.7551(15) . ?
C1 Cl1 1.7657(14) . ?
C2 C3 1.519(2) . ?
C2 C7 1.5442(18) . ?
C3 C4 1.530(2) . ?
C4 C5 1.5275(19) . ?
C4 C10 1.542(2) . ?
C5 C6 1.5325(19) . ?
C6 C7 1.5219(19) . ?
C7 C8 1.5143(19) . ?
C8 C9 1.533(2) . ?
C9 Cl6 1.7719(15) . ?
C9 Cl4 1.7823(16) . ?
C9 Cl5 1.7934(16) . ?
C10 C11 1.516(2) . ?
C10 C12 1.525(2) . ?
C10 Cl3 1.8312(15) . ?

loop_
_cod_related_entry_id
_cod_related_entry_database
_cod_related_entry_code
1 ChemSpider 30653972
